data_4131140
loop_
_publ_author_name
'Woods, Toby J.'
'Ballesteros-Rivas, Mar\'ia F'
'G\'omez-Coca, Silvia'
'Ruiz, Eliseo'
'Dunbar, Kim R.'

_publ_section_title
;
 Relaxation Dynamics of Identical Trigonal Bipyramidal Cobalt Molecules
 with Different Local Symmetries and Packing Arrangements:
 Magnetostructural Correlations and ab inito Calculations.
;
_journal_issue 50
_journal_name_full 'Journal of the American Chemical Society'
_journal_page_first 16407
_journal_page_last 16416
_journal_paper_doi 10.1021/jacs.6b10154
_journal_volume 138
_journal_year 2016
_chemical_formula_sum 'C18 H18 Br2 Co N4'
_chemical_formula_weight 509.11
_space_group_crystal_system cubic
_space_group_IT_number 198
_space_group_name_Hall 'P 2ac 2ab 3'
_space_group_name_H-M_alt 'P 21 3'
_atom_sites_solution_hydrogens geom
_audit_creation_method SHELXL-2014/5
_cell_angle_alpha 90
_cell_angle_beta 90
_cell_angle_gamma 90
_cell_formula_units_Z 4
_cell_length_a 12.626(4)
_cell_length_b 12.626(4)
_cell_length_c 12.626(4)
_cell_measurement_temperature 110(2)
_cell_volume 2012.8(11)
_computing_cell_refinement 'Bruker APEX2 v2014.11-0'
_computing_data_collection 'Bruker APEX2 v2014.11-0'
_computing_data_reduction 'Bruker APEX2 v2014.11-0'
_computing_molecular_graphics 'Diamond v3.2i'
_computing_publication_material 'SHELXL-2014/5 (Sheldrick, 2014)'
_computing_structure_refinement 'SHELXL-2014/5 (Sheldrick, 2014)'
_computing_structure_solution 'SHELXT-2014/4 (Sheldrick, 2014)'
_diffrn_ambient_temperature 110(2)
_diffrn_measured_fraction_theta_full 1.000
_diffrn_measured_fraction_theta_max 1.000
_diffrn_measurement_device_type 'Bruker APEXII CCD area detector'
_diffrn_measurement_method 'profile data from \w scans'
_diffrn_radiation_type MoK\a
_diffrn_radiation_wavelength 0.71073
_diffrn_reflns_av_R_equivalents 0.0823
_diffrn_reflns_av_unetI/netI 0.0332
_diffrn_reflns_Laue_measured_fraction_full 1.000
_diffrn_reflns_Laue_measured_fraction_max 1.000
_diffrn_reflns_limit_h_max 15
_diffrn_reflns_limit_h_min -15
_diffrn_reflns_limit_k_max 15
_diffrn_reflns_limit_k_min -15
_diffrn_reflns_limit_l_max 15
_diffrn_reflns_limit_l_min -15
_diffrn_reflns_number 21852
_diffrn_reflns_point_group_measured_fraction_full 1.000
_diffrn_reflns_point_group_measured_fraction_max 1.000
_diffrn_reflns_theta_full 25.242
_diffrn_reflns_theta_max 26.368
_diffrn_reflns_theta_min 2.281
_diffrn_source 'fine-focus sealed tube'
_exptl_absorpt_coefficient_mu 4.831
_exptl_absorpt_correction_T_max 0.7456
_exptl_absorpt_correction_T_min 0.5927
_exptl_absorpt_correction_type multi-scan
_exptl_absorpt_process_details 'SADABS-2012/1, Bruker'
_exptl_crystal_colour green
_exptl_crystal_density_diffrn 1.680
_exptl_crystal_description plate
_exptl_crystal_F_000 1004
_exptl_crystal_size_max 0.154
_exptl_crystal_size_mid 0.130
_exptl_crystal_size_min 0.056
_refine_diff_density_max 0.472
_refine_diff_density_min -0.397
_refine_diff_density_rms 0.071
_refine_ls_abs_structure_details
;
 Flack x determined using 517 quotients [(I+)-(I-)]/[(I+)+(I-)]
 (Parsons, Flack and Wagner, Acta Cryst. B69 (2013) 249-259).
;
_refine_ls_abs_structure_Flack 0.023(10)
_refine_ls_extinction_method none
_refine_ls_goodness_of_fit_ref 1.066
_refine_ls_hydrogen_treatment constr
_refine_ls_matrix_type full
_refine_ls_number_parameters 76
_refine_ls_number_reflns 1388
_refine_ls_number_restraints 0
_refine_ls_restrained_S_all 1.066
_refine_ls_R_factor_all 0.0333
_refine_ls_R_factor_gt 0.0279
_refine_ls_shift/su_max 0.014
_refine_ls_shift/su_mean 0.001
_refine_ls_structure_factor_coef Fsqd
_refine_ls_weighting_details 'w=1/[\s^2^(Fo^2^)+(0.0323P)^2^+0.8057P] where P=(Fo^2^+2Fc^2^)/3'
_refine_ls_weighting_scheme calc
_refine_ls_wR_factor_gt 0.0626
_refine_ls_wR_factor_ref 0.0647
_reflns_Friedel_coverage 0.764
_reflns_Friedel_fraction_full 1.000
_reflns_Friedel_fraction_max 1.000
_reflns_number_gt 1262
_reflns_number_total 1388
_reflns_threshold_expression 'I > 2\s(I)'
_cod_data_source_file ja6b10154_si_002.cif
_cod_data_source_block autop213_a_CoTPMABr_cubic
_cod_original_cell_volume 2013(2)
_cod_database_code 4131140
_shelx_space_group_comment
;
The symmetry employed for this shelxl refinement is uniquely defined
by the following loop, which should always be used as a source of
symmetry information in preference to the above space-group names.
They are only intended as comments.
;
_shelx_estimated_absorpt_t_min 0.523
_shelx_estimated_absorpt_t_max 0.774
_shelxl_version_number 2014/5

loop_
_space_group_symop_operation_xyz
'x, y, z'
'-x+1/2, -y, z+1/2'
'-x, y+1/2, -z+1/2'
'x+1/2, -y+1/2, -z'
'z, x, y'
'z+1/2, -x+1/2, -y'
'-z+1/2, -x, y+1/2'
'-z, x+1/2, -y+1/2'
'y, z, x'
'-y, z+1/2, -x+1/2'
'y+1/2, -z+1/2, -x'
'-y+1/2, -z, x+1/2'

loop_
_atom_site_label
_atom_site_type_symbol
_atom_site_fract_x
_atom_site_fract_y
_atom_site_fract_z
_atom_site_U_iso_or_equiv
_atom_site_adp_type
_atom_site_occupancy
_atom_site_site_symmetry_order
_atom_site_calc_flag
_atom_site_refinement_flags_posn
_atom_site_refinement_flags_adp
_atom_site_refinement_flags_occupancy
Br1 Br 0.19838(4) 0.19838(4) 0.19838(4) 0.0203(2) Uani 1 3 d S T P
N1 N 0.4106(3) 0.4106(3) 0.4106(3) 0.0181(15) Uani 1 3 d S T P
C1 C 0.4738(4) 0.3388(4) 0.4769(4) 0.0198(12) Uani 1 1 d . . .
H1A H 0.5006 0.3775 0.5397 0.024 Uiso 1 1 calc R U .
H1B H 0.5354 0.3126 0.4362 0.024 Uiso 1 1 calc R U .
Co1 Co 0.30939(5) 0.30939(5) 0.30939(5) 0.0149(3) Uani 1 3 d S T P
N2 N 0.3319(3) 0.2164(3) 0.4423(3) 0.0162(10) Uani 1 1 d . . .
Br2 Br 0.58493(4) 0.58493(4) 0.58493(4) 0.0173(2) Uani 1 3 d S T P
C2 C 0.4072(4) 0.2471(4) 0.5120(4) 0.0177(10) Uani 1 1 d . . .
C4 C 0.3601(5) 0.1077(5) 0.6311(4) 0.0253(13) Uani 1 1 d . . .
H4 H 0.3689 0.0710 0.6962 0.030 Uiso 1 1 calc R U .
C3 C 0.4222(4) 0.1945(4) 0.6075(4) 0.0226(11) Uani 1 1 d . . .
H3 H 0.4748 0.2179 0.6560 0.027 Uiso 1 1 calc R U .
C5 C 0.2845(4) 0.0748(4) 0.5585(4) 0.0216(11) Uani 1 1 d . . .
H5 H 0.2416 0.0146 0.5726 0.026 Uiso 1 1 calc R U .
C6 C 0.2725(4) 0.1310(4) 0.4656(4) 0.0194(11) Uani 1 1 d . . .
H6 H 0.2204 0.1085 0.4161 0.023 Uiso 1 1 calc R U .

loop_
_atom_site_aniso_label
_atom_site_aniso_U_11
_atom_site_aniso_U_22
_atom_site_aniso_U_33
_atom_site_aniso_U_23
_atom_site_aniso_U_13
_atom_site_aniso_U_12
Br1 0.0203(2) 0.0203(2) 0.0203(2) -0.0040(2) -0.0040(2) -0.0040(2)
N1 0.0181(15) 0.0181(15) 0.0181(15) 0.000(2) 0.000(2) 0.000(2)
C1 0.020(3) 0.019(3) 0.020(3) -0.004(2) -0.008(2) -0.001(2)
Co1 0.0149(3) 0.0149(3) 0.0149(3) -0.0012(3) -0.0012(3) -0.0012(3)
N2 0.019(2) 0.016(2) 0.014(2) -0.0005(16) -0.0021(16) -0.0008(17)
Br2 0.0173(2) 0.0173(2) 0.0173(2) -0.0010(2) -0.0010(2) -0.0010(2)
C2 0.016(3) 0.019(2) 0.018(3) 0.000(2) -0.002(2) 0.003(2)
C4 0.033(3) 0.024(3) 0.018(3) 0.000(2) -0.001(2) 0.004(3)
C3 0.022(3) 0.024(3) 0.022(3) -0.003(2) -0.006(2) -0.001(2)
C5 0.027(3) 0.019(3) 0.019(3) 0.001(2) 0.001(2) -0.004(2)
C6 0.023(3) 0.014(2) 0.021(3) -0.005(2) 0.003(2) -0.004(2)

loop_
_atom_type_symbol
_atom_type_description
_atom_type_scat_dispersion_real
_atom_type_scat_dispersion_imag
_atom_type_scat_source
C C 0.0033 0.0016 'International Tables Vol C Tables 4.2.6.8 and 6.1.1.4'
H H 0.0000 0.0000 'International Tables Vol C Tables 4.2.6.8 and 6.1.1.4'
N N 0.0061 0.0033 'International Tables Vol C Tables 4.2.6.8 and 6.1.1.4'
Co Co 0.3494 0.9721 'International Tables Vol C Tables 4.2.6.8 and 6.1.1.4'
Br Br -0.2901 2.4595 'International Tables Vol C Tables 4.2.6.8 and 6.1.1.4'

loop_
_geom_angle_atom_site_label_1
_geom_angle_atom_site_label_2
_geom_angle_atom_site_label_3
_geom_angle
_geom_angle_site_symmetry_1
_geom_angle_site_symmetry_3
C1 N1 C1 112.2(3) 9 5
C1 N1 C1 112.2(3) 9 .
C1 N1 C1 112.2(3) 5 .
C1 N1 Co1 106.6(3) 9 .
C1 N1 Co1 106.6(3) 5 .
C1 N1 Co1 106.6(3) . .
N1 C1 C2 109.9(4) . .
N2 Co1 N2 115.30(8) . 9
N2 Co1 N2 115.30(8) . 5
N2 Co1 N2 115.30(8) 9 5
N2 Co1 N1 77.29(12) . .
N2 Co1 N1 77.29(12) 9 .
N2 Co1 N1 77.29(12) 5 .
N2 Co1 Br1 102.71(12) . .
N2 Co1 Br1 102.71(12) 9 .
N2 Co1 Br1 102.71(12) 5 .
N1 Co1 Br1 180.00(11) . .
C6 N2 C2 118.7(4) . .
C6 N2 Co1 123.8(3) . .
C2 N2 Co1 117.5(3) . .
N2 C2 C3 121.5(5) . .
N2 C2 C1 115.1(4) . .
C3 C2 C1 123.3(5) . .
C3 C4 C5 119.0(5) . .
C4 C3 C2 119.3(5) . .
C6 C5 C4 119.0(5) . .
N2 C6 C5 122.5(5) . .

loop_
_geom_bond_atom_site_label_1
_geom_bond_atom_site_label_2
_geom_bond_distance
_geom_bond_site_symmetry_2
Br1 Co1 2.4276(16) .
N1 C1 1.469(6) 9
N1 C1 1.469(6) 5
N1 C1 1.469(6) .
N1 Co1 2.214(7) .
C1 C2 1.497(7) .
Co1 N2 2.068(4) .
Co1 N2 2.068(4) 9
Co1 N2 2.068(4) 5
N2 C6 1.346(7) .
N2 C2 1.352(6) .
C2 C3 1.390(7) .
C4 C3 1.380(8) .
C4 C5 1.387(8) .
C5 C6 1.379(7) .
